data_7051620
loop_
_publ_author_name
'Jacob, Wilson'
'Mishra, Haritosh'
'Pandey, Sharmila'
'Lloret, Francesc'
'Mukherjee, Rabindranath'

_publ_section_title
;
 Six-coordinate CoIII and four-coordinate MII (M = Co, Zn)
 mixed-valence dimers supported by a deprotonated pyridine amide
 ligand: magnetism of a CoIIICoII complex and C--H&#x22EF;O/Cl/Br
 interactions
;
_journal_issue 4
_journal_name_full 'New Journal of Chemistry'
_journal_page_first 893
_journal_paper_doi 10.1039/b814303j
_journal_volume 33
_journal_year 2009
_chemical_formula_moiety 'C37 H34 Br2 Co2 N9 O4'
_chemical_formula_sum 'C37 H34 Br2 Co2 N9 O4'
_chemical_formula_weight 946.41
_chemical_name_systematic
;
?
;
_space_group_IT_number 2
_symmetry_cell_setting triclinic
_symmetry_space_group_name_Hall '-P 1'
_symmetry_space_group_name_H-M 'P -1'
_atom_sites_solution_hydrogens geom
_atom_sites_solution_primary direct
_atom_sites_solution_secondary difmap
_audit_creation_method SHELXL-97
_cell_angle_alpha 93.162(5)
_cell_angle_beta 94.169(5)
_cell_angle_gamma 93.594(5)
_cell_formula_units_Z 4
_cell_length_a 12.340(5)
_cell_length_b 16.429(5)
_cell_length_c 20.045(5)
_cell_measurement_temperature 100(2)
_cell_measurement_theta_max 28.32
_cell_measurement_theta_min 2.01
_cell_volume 4038(2)
_computing_cell_refinement 'Bruker SMART'
_computing_data_collection 'Bruker SMART APEX'
_computing_data_reduction 'Bruker SAINT PLUS'
_computing_molecular_graphics 'Ortep-3 for Windows (Farrugia, 1997)'
_computing_publication_material 'WinGX publication routines (Farrugia, 1999)'
_computing_structure_refinement 'SHELXL-97 (Sheldrick, 1997)'
_computing_structure_solution 'SIR97(Altomare, et. al. 1999)'
_diffrn_ambient_temperature 100(2)
_diffrn_measured_fraction_theta_full 0.953
_diffrn_measured_fraction_theta_max 0.953
_diffrn_measurement_device_type 'CCD area detector'
_diffrn_measurement_method 'phi and omega scans'
_diffrn_radiation_monochromator graphite
_diffrn_radiation_source 'fine-focus sealed tube'
_diffrn_radiation_type MoK\a
_diffrn_radiation_wavelength 0.71069
_diffrn_reflns_av_R_equivalents 0.0407
_diffrn_reflns_av_sigmaI/netI 0.1112
_diffrn_reflns_limit_h_max 16
_diffrn_reflns_limit_h_min -14
_diffrn_reflns_limit_k_max 21
_diffrn_reflns_limit_k_min -21
_diffrn_reflns_limit_l_max 21
_diffrn_reflns_limit_l_min -26
_diffrn_reflns_number 26746
_diffrn_reflns_theta_full 28.32
_diffrn_reflns_theta_max 28.32
_diffrn_reflns_theta_min 2.01
_exptl_absorpt_coefficient_mu 2.850
_exptl_absorpt_correction_T_max 0.7636
_exptl_absorpt_correction_T_min 0.5995
_exptl_absorpt_correction_type empirical
_exptl_absorpt_process_details SADABS
_exptl_crystal_colour blue
_exptl_crystal_density_diffrn 1.557
_exptl_crystal_density_method 'not measured'
_exptl_crystal_description block
_exptl_crystal_F_000 1900
_exptl_crystal_size_max 0.20
_exptl_crystal_size_mid 0.10
_exptl_crystal_size_min 0.10
_refine_diff_density_max 2.580
_refine_diff_density_min -2.168
_refine_diff_density_rms 0.193
_refine_ls_extinction_method none
_refine_ls_goodness_of_fit_ref 1.230
_refine_ls_hydrogen_treatment constr
_refine_ls_matrix_type full
_refine_ls_number_parameters 971
_refine_ls_number_reflns 19176
_refine_ls_number_restraints 0
_refine_ls_restrained_S_all 1.230
_refine_ls_R_factor_all 0.1497
_refine_ls_R_factor_gt 0.0885
_refine_ls_shift/su_max 0.001
_refine_ls_shift/su_mean 0.000
_refine_ls_structure_factor_coef Fsqd
_refine_ls_weighting_details 'calc w=1/[\s^2^(Fo^2^)+(0.1148P)^2^+0.0000P] where P=(Fo^2^+2Fc^2^)/3'
_refine_ls_weighting_scheme calc
_refine_ls_wR_factor_gt 0.2206
_refine_ls_wR_factor_ref 0.2832
_reflns_number_gt 10026
_reflns_number_total 19176
_reflns_threshold_expression >2sigma(I)
_cod_data_source_file b814303j.txt
_cod_data_source_block 25maybm
_cod_depositor_comments
;
The following automatic conversions were performed:
'_symmetry_cell_setting' value 'Triclinic' changed to 'triclinic'
according to '/home/saulius/struct/CIF-dictionaries/cif_core.dic'
dictionary named 'cif_core.dic' version 2.4.1 from 2010-06-29.

Automatic conversion script
Id: cif_fix_enum 1527 2010-12-29 10:47:43Z saulius 
;
_cod_original_sg_symbol_H-M p-1
_cod_database_code 7051620

loop_
_symmetry_equiv_pos_as_xyz
'x, y, z'
'-x, -y, -z'

loop_
_atom_site_label
_atom_site_type_symbol
_atom_site_fract_x
_atom_site_fract_y
_atom_site_fract_z
_atom_site_U_iso_or_equiv
_atom_site_adp_type
_atom_site_occupancy
_atom_site_symmetry_multiplicity
_atom_site_calc_flag
_atom_site_refinement_flags
_atom_site_disorder_assembly
_atom_site_disorder_group
Co1 Co 0.77468(8) 0.26126(6) 0.46152(5) 0.0230(2) Uani 1 1 d . . .
Co2 Co 0.74458(8) 0.04923(6) 0.40092(5) 0.0253(2) Uani 1 1 d . . .
Co1' Co 0.22649(10) 0.74104(7) 0.03314(6) 0.0393(3) Uani 1 1 d . . .
Co2' Co 0.24173(9) 0.95018(6) 0.09487(5) 0.0317(3) Uani 1 1 d . . .
Br1 Br 0.72303(8) -0.08804(5) 0.35573(5) 0.0455(3) Uani 1 1 d . . .
Br2 Br 0.82029(9) 0.59325(6) 0.68695(5) 0.0551(3) Uani 1 1 d . . .
Br1' Br 0.24458(8) 1.08634(6) 0.14089(5) 0.0494(3) Uani 1 1 d . . .
Br2' Br 0.74357(16) 0.54397(12) 0.15517(8) 0.1182(6) Uani 1 1 d . . .
O1 O 0.4589(4) 0.1931(3) 0.4755(3) 0.0313(12) Uani 1 1 d . . .
O2 O 0.8351(5) 0.2458(3) 0.2677(3) 0.0375(13) Uani 1 1 d . . .
O3 O 0.9608(4) 0.1392(3) 0.5877(2) 0.0298(12) Uani 1 1 d . . .
O1' O 0.3348(6) 0.7415(4) 0.2250(4) 0.080(3) Uani 1 1 d . . .
O2' O 0.4279(5) 0.8620(4) -0.0809(3) 0.0452(15) Uani 1 1 d . . .
O3' O -0.0802(5) 0.8085(4) 0.0177(3) 0.0440(15) Uani 1 1 d . . .
N1 N 0.7040(5) 0.3047(3) 0.5386(3) 0.0245(13) Uani 1 1 d . . .
N2 N 0.6311(4) 0.2062(3) 0.4371(3) 0.0185(12) Uani 1 1 d . . .
N3 N 0.6365(5) 0.1135(4) 0.3451(3) 0.0301(14) Uani 1 1 d . . .
N4 N 0.7324(5) 0.3500(3) 0.4055(3) 0.0228(13) Uani 1 1 d . . .
N5 N 0.8375(5) 0.2217(4) 0.3798(3) 0.0248(13) Uani 1 1 d . . .
N6 N 0.8996(5) 0.0922(4) 0.3905(3) 0.0257(13) Uani 1 1 d . . .
N7 N 0.9197(4) 0.3084(4) 0.4913(3) 0.0229(13) Uani 1 1 d . . .
N8 N 0.8201(5) 0.1728(3) 0.5177(3) 0.0238(13) Uani 1 1 d . . .
N9 N 0.7096(5) 0.0497(3) 0.4975(3) 0.0227(13) Uani 1 1 d . . .
N1' N 0.1716(7) 0.6535(5) 0.0868(4) 0.056(2) Uani 1 1 d . . .
N2' N 0.3093(6) 0.7779(4) 0.1167(4) 0.0424(18) Uani 1 1 d . . .
N3' N 0.3925(5) 0.9083(4) 0.1088(3) 0.0339(15) Uani 1 1 d . . .
N4' N 0.3578(8) 0.6910(5) 0.0082(4) 0.062(2) Uani 1 1 d . . .
N5' N 0.2835(6) 0.8286(4) -0.0184(3) 0.0374(16) Uani 1 1 d . . .
N6' N 0.1956(5) 0.9500(3) -0.0028(3) 0.0262(14) Uani 1 1 d . . .
N7' N 0.1333(7) 0.7053(4) -0.0473(3) 0.0422(18) Uani 1 1 d . . .
N8' N 0.0989(5) 0.7974(4) 0.0557(3) 0.0326(15) Uani 1 1 d . . .
N9' N 0.1358(5) 0.8886(4) 0.1499(3) 0.0323(15) Uani 1 1 d . . .
C1 C 0.7466(7) 0.3578(4) 0.5868(4) 0.0292(17) Uani 1 1 d . . .
H1 H 0.8200 0.3787 0.5858 0.035 Uiso 1 1 calc R . .
C2 C 0.6868(7) 0.3833(5) 0.6382(4) 0.0345(19) Uani 1 1 d . . .
H2 H 0.7171 0.4244 0.6706 0.041 Uiso 1 1 calc R . .
C3 C 0.5857(7) 0.3502(6) 0.6427(4) 0.045(2) Uani 1 1 d . . .
H3 H 0.5453 0.3662 0.6792 0.054 Uiso 1 1 calc R . .
C4 C 0.5399(7) 0.2918(5) 0.5931(4) 0.039(2) Uani 1 1 d . . .
H4 H 0.4698 0.2656 0.5962 0.047 Uiso 1 1 calc R . .
C5 C 0.5986(6) 0.2746(5) 0.5414(4) 0.0299(17) Uani 1 1 d . . .
C6 C 0.5545(6) 0.2197(4) 0.4816(3) 0.0273(9) Uani 1 1 d . . .
C7 C 0.5952(5) 0.1790(4) 0.3718(3) 0.0192(14) Uani 1 1 d . . .
C8 C 0.5223(6) 0.2231(5) 0.3345(4) 0.0322(17) Uani 1 1 d . . .
H8 H 0.4892 0.2676 0.3553 0.039 Uiso 1 1 calc R . .
C9 C 0.4978(7) 0.2016(5) 0.2658(4) 0.0352(19) Uani 1 1 d . . .
C10 C 0.4315(6) 0.2525(5) 0.2235(4) 0.038(2) Uani 1 1 d . . .
H10A H 0.4791 0.2924 0.2030 0.057 Uiso 1 1 calc R . .
H10B H 0.3817 0.2813 0.2510 0.057 Uiso 1 1 calc R . .
H10C H 0.3892 0.2178 0.1882 0.057 Uiso 1 1 calc R . .
C11 C 0.5442(6) 0.1321(5) 0.2396(4) 0.0360(19) Uani 1 1 d . . .
H11 H 0.5293 0.1140 0.1939 0.043 Uiso 1 1 calc R . .
C12 C 0.6103(6) 0.0917(5) 0.2806(4) 0.0332(18) Uani 1 1 d . . .
H12 H 0.6404 0.0444 0.2622 0.040 Uiso 1 1 calc R . .
C13 C 0.6814(7) 0.4159(4) 0.4245(4) 0.0339(18) Uani 1 1 d . . .
H13 H 0.6719 0.4278 0.4705 0.041 Uiso 1 1 calc R . .
C14 C 0.6425(7) 0.4667(5) 0.3768(4) 0.040(2) Uani 1 1 d . . .
H14 H 0.6089 0.5146 0.3907 0.048 Uiso 1 1 calc R . .
C15 C 0.6512(7) 0.4493(6) 0.3097(4) 0.043(2) Uani 1 1 d . . .
H15 H 0.6223 0.4835 0.2771 0.052 Uiso 1 1 calc R . .
C16 C 0.7035(6) 0.3808(5) 0.2914(4) 0.0327(18) Uani 1 1 d . . .
H16 H 0.7106 0.3665 0.2454 0.039 Uiso 1 1 calc R . .
C17 C 0.7448(6) 0.3335(4) 0.3396(4) 0.0284(16) Uani 1 1 d . . .
C18 C 0.8102(6) 0.2615(4) 0.3255(4) 0.0273(9) Uani 1 1 d . . .
C19 C 0.9210(6) 0.1688(4) 0.3781(4) 0.0255(16) Uani 1 1 d . . .
C20 C 1.0260(6) 0.1980(5) 0.3650(3) 0.0268(16) Uani 1 1 d . . .
H20 H 1.0390 0.2536 0.3554 0.032 Uiso 1 1 calc R . .
C21 C 1.1123(6) 0.1460(5) 0.3661(4) 0.0291(17) Uani 1 1 d . . .
C22 C 1.2260(6) 0.1728(5) 0.3512(4) 0.0380(19) Uani 1 1 d . . .
H22A H 1.2299 0.2312 0.3432 0.057 Uiso 1 1 calc R . .
H22B H 1.2457 0.1417 0.3113 0.057 Uiso 1 1 calc R . .
H22C H 1.2767 0.1632 0.3894 0.057 Uiso 1 1 calc R . .
C23 C 1.0859(6) 0.0647(5) 0.3813(4) 0.0310(17) Uani 1 1 d . . .
H23 H 1.1410 0.0269 0.3839 0.037 Uiso 1 1 calc R . .
C24 C 0.9786(6) 0.0394(4) 0.3925(4) 0.0304(17) Uani 1 1 d . . .
H24 H 0.9613 -0.0159 0.4016 0.036 Uiso 1 1 calc R . .
C25 C 0.9681(6) 0.3767(4) 0.4713(3) 0.0273(9) Uani 1 1 d . . .
H25 H 0.9270 0.4121 0.4452 0.033 Uiso 1 1 calc R . .
C26 C 1.0809(6) 0.3972(5) 0.4887(4) 0.0335(18) Uani 1 1 d . . .
H26 H 1.1161 0.4450 0.4735 0.040 Uiso 1 1 calc R . .
C27 C 1.1359(7) 0.3473(5) 0.5271(4) 0.0370(19) Uani 1 1 d . . .
H27 H 1.2102 0.3617 0.5410 0.044 Uiso 1 1 calc R . .
C28 C 1.0879(6) 0.2763(5) 0.5469(4) 0.0314(17) Uani 1 1 d . . .
H28 H 1.1284 0.2405 0.5730 0.038 Uiso 1 1 calc R . .
C29 C 0.9797(5) 0.2583(4) 0.5279(4) 0.0223(15) Uani 1 1 d . . .
C30 C 0.9184(6) 0.1825(4) 0.5482(4) 0.0246(15) Uani 1 1 d . . .
C31 C 0.7461(6) 0.1140(4) 0.5413(4) 0.0239(15) Uani 1 1 d . . .
C32 C 0.7131(6) 0.1207(5) 0.6063(4) 0.0299(17) Uani 1 1 d . . .
H32 H 0.7399 0.1660 0.6356 0.036 Uiso 1 1 calc R . .
C33 C 0.6422(6) 0.0622(5) 0.6282(4) 0.0317(18) Uani 1 1 d . . .
C34 C 0.6037(7) 0.0679(6) 0.6971(4) 0.042(2) Uani 1 1 d . . .
H34A H 0.6104 0.0155 0.7175 0.063 Uiso 1 1 calc R . .
H34B H 0.5274 0.0814 0.6946 0.063 Uiso 1 1 calc R . .
H34C H 0.6482 0.1107 0.7244 0.063 Uiso 1 1 calc R . .
C35 C 0.6064(6) -0.0051(4) 0.5829(4) 0.0308(18) Uani 1 1 d . . .
H35 H 0.5578 -0.0474 0.5961 0.037 Uiso 1 1 calc R . .
C36 C 0.6424(6) -0.0083(5) 0.5205(3) 0.0276(16) Uani 1 1 d . . .
H36 H 0.6188 -0.0544 0.4912 0.033 Uiso 1 1 calc R . .
C1' C 0.0971(10) 0.5942(6) 0.0672(5) 0.072(4) Uani 1 1 d . . .
H1' H 0.0745 0.5859 0.0208 0.086 Uiso 1 1 calc R . .
C2' C 0.0514(11) 0.5443(7) 0.1113(6) 0.077(4) Uani 1 1 d . . .
H2' H -0.0050 0.5043 0.0958 0.092 Uiso 1 1 calc R . .
C3' C 0.0863(12) 0.5518(8) 0.1771(5) 0.086(4) Uani 1 1 d . . .
H3' H 0.0597 0.5147 0.2079 0.103 Uiso 1 1 calc R . .
C4' C 0.1619(9) 0.6153(7) 0.1978(5) 0.070(3) Uani 1 1 d . . .
H4' H 0.1844 0.6256 0.2439 0.084 Uiso 1 1 calc R . .
C5' C 0.2043(8) 0.6634(5) 0.1508(5) 0.050(3) Uani 1 1 d . . .
C6' C 0.2930(9) 0.7311(6) 0.1694(4) 0.053(3) Uani 1 1 d . . .
C7' C 0.4041(7) 0.8311(5) 0.1208(4) 0.040(2) Uani 1 1 d . . .
C8' C 0.5105(8) 0.8027(7) 0.1324(6) 0.072(3) Uani 1 1 d . . .
H8' H 0.5194 0.7474 0.1419 0.086 Uiso 1 1 calc R . .
C9' C 0.5983(8) 0.8555(6) 0.1298(7) 0.073(4) Uani 1 1 d . . .
C10' C 0.7142(10) 0.8257(8) 0.1401(10) 0.118(6) Uani 1 1 d . . .
H10D H 0.7098 0.7690 0.1532 0.176 Uiso 1 1 calc R . .
H10E H 0.7562 0.8604 0.1755 0.176 Uiso 1 1 calc R . .
H10F H 0.7503 0.8287 0.0983 0.176 Uiso 1 1 calc R . .
C11' C 0.5847(8) 0.9338(6) 0.1165(5) 0.053(2) Uani 1 1 d . . .
H11' H 0.6463 0.9710 0.1142 0.063 Uiso 1 1 calc R . .
C12' C 0.4790(8) 0.9603(5) 0.1061(4) 0.043(2) Uani 1 1 d . . .
H12' H 0.4693 1.0157 0.0970 0.052 Uiso 1 1 calc R . .
C13' C 0.3921(12) 0.6213(8) 0.0323(8) 0.100(5) Uani 1 1 d . . .
H13' H 0.3451 0.5866 0.0554 0.121 Uiso 1 1 calc R . .
C14' C 0.499(2) 0.6014(12) 0.0225(11) 0.179(11) Uani 1 1 d . . .
H14' H 0.5215 0.5500 0.0354 0.215 Uiso 1 1 calc R . .
C15' C 0.5721(17) 0.6548(13) -0.0059(13) 0.194(13) Uani 1 1 d . . .
H15' H 0.6474 0.6457 -0.0051 0.233 Uiso 1 1 calc R . .
C16' C 0.5312(13) 0.7200(10) -0.0346(9) 0.120(6) Uani 1 1 d . . .
H16' H 0.5745 0.7519 -0.0620 0.144 Uiso 1 1 calc R . .
C17' C 0.4276(9) 0.7404(7) -0.0243(6) 0.066(3) Uani 1 1 d . . .
C18' C 0.3796(9) 0.8156(5) -0.0444(4) 0.045(2) Uani 1 1 d . . .
C19' C 0.2216(7) 0.8878(5) -0.0463(4) 0.0339(18) Uani 1 1 d . . .
C20' C 0.1893(6) 0.8848(4) -0.1143(4) 0.0296(17) Uani 1 1 d . . .
H20' H 0.2096 0.8417 -0.1434 0.036 Uiso 1 1 calc R . .
C21' C 0.1268(7) 0.9456(5) -0.1392(4) 0.038(2) Uani 1 1 d . . .
C22' C 0.0843(8) 0.9420(5) -0.2122(4) 0.048(2) Uani 1 1 d . . .
H22D H 0.0988 0.8893 -0.2339 0.071 Uiso 1 1 calc R . .
H22E H 0.1209 0.9862 -0.2348 0.071 Uiso 1 1 calc R . .
H22F H 0.0056 0.9483 -0.2153 0.071 Uiso 1 1 calc R . .
C23' C 0.0978(6) 1.0089(5) -0.0948(4) 0.0326(18) Uani 1 1 d . . .
H23' H 0.0531 1.0501 -0.1101 0.039 Uiso 1 1 calc R . .
C24' C 0.1361(6) 1.0092(5) -0.0287(4) 0.0345(18) Uani 1 1 d . . .
H24' H 0.1201 1.0535 0.0006 0.041 Uiso 1 1 calc R . .
C25' C 0.1644(10) 0.6564(5) -0.0993(4) 0.057(3) Uani 1 1 d . . .
H25' H 0.2315 0.6309 -0.0966 0.069 Uiso 1 1 calc R . .
C26' C 0.0920(12) 0.6462(6) -0.1564(5) 0.070(4) Uani 1 1 d . . .
H26' H 0.1113 0.6121 -0.1929 0.084 Uiso 1 1 calc R . .
C27' C -0.0033(10) 0.6814(6) -0.1632(4) 0.057(3) Uani 1 1 d . . .
H27' H -0.0486 0.6732 -0.2037 0.069 Uiso 1 1 calc R . .
C28' C -0.0345(9) 0.7302(5) -0.1097(4) 0.052(3) Uani 1 1 d . . .
H28' H -0.1010 0.7564 -0.1121 0.062 Uiso 1 1 calc R . .
C29' C 0.0396(8) 0.7385(5) -0.0509(4) 0.042(2) Uani 1 1 d . . .
C30' C 0.0080(9) 0.7858(5) 0.0107(4) 0.041(2) Uani 1 1 d . . .
C31' C 0.0767(7) 0.8224(5) 0.1221(4) 0.0347(19) Uani 1 1 d . . .
C32' C 0.0051(7) 0.7780(5) 0.1592(3) 0.0319(18) Uani 1 1 d . . .
H32' H -0.0381 0.7325 0.1383 0.038 Uiso 1 1 calc R . .
C33' C -0.0036(7) 0.7994(6) 0.2260(5) 0.043(2) Uani 1 1 d . . .
C34' C -0.0731(8) 0.7490(6) 0.2681(5) 0.052(2) Uani 1 1 d . . .
H34D H -0.1274 0.7827 0.2871 0.078 Uiso 1 1 calc R . .
H34E H -0.0274 0.7281 0.3045 0.078 Uiso 1 1 calc R . .
H34F H -0.1102 0.7031 0.2404 0.078 Uiso 1 1 calc R . .
C35' C 0.0574(6) 0.8687(5) 0.2532(4) 0.0342(18) Uani 1 1 d . . .
H35' H 0.0527 0.8865 0.2988 0.041 Uiso 1 1 calc R . .
C36' C 0.1252(6) 0.9116(5) 0.2137(4) 0.0328(18) Uani 1 1 d . . .
H36' H 0.1658 0.9593 0.2327 0.039 Uiso 1 1 calc R . .
O1S O 0.9752(6) 0.4532(6) 0.6387(5) 0.095(3) Uani 1 1 d . . .
H1S H 0.9366 0.4935 0.6410 0.142 Uiso 1 1 calc R . .
O2S O 0.6706(5) 0.5445(3) 0.5476(3) 0.0414(14) Uani 1 1 d . . .
H2S H 0.7135 0.5524 0.5822 0.062 Uiso 1 1 calc R . .
C1S C 1.0675(9) 0.4714(8) 0.6716(5) 0.071(3) Uani 1 1 d . . .
H1S1 H 1.0916 0.5281 0.6648 0.107 Uiso 1 1 calc R . .
H1S2 H 1.1213 0.4349 0.6558 0.107 Uiso 1 1 calc R . .
H1S3 H 1.0601 0.4650 0.7194 0.107 Uiso 1 1 calc R . .
C2S C 0.6029(8) 0.6073(7) 0.5438(6) 0.067(3) Uani 1 1 d . . .
H2S1 H 0.5686 0.6147 0.5861 0.101 Uiso 1 1 calc R . .
H2S2 H 0.5464 0.5944 0.5070 0.101 Uiso 1 1 calc R . .
H2S3 H 0.6451 0.6577 0.5354 0.101 Uiso 1 1 calc R . .

loop_
_atom_site_aniso_label
_atom_site_aniso_U_11
_atom_site_aniso_U_22
_atom_site_aniso_U_33
_atom_site_aniso_U_23
_atom_site_aniso_U_13
_atom_site_aniso_U_12
Co1 0.0273(5) 0.0191(5) 0.0217(5) -0.0010(4) -0.0005(4) -0.0007(4)
Co2 0.0273(5) 0.0223(5) 0.0254(5) -0.0023(4) 0.0012(4) -0.0017(4)
Co1' 0.0594(8) 0.0257(6) 0.0321(6) 0.0034(5) 0.0007(5) 0.0007(5)
Co2' 0.0391(6) 0.0305(6) 0.0241(5) 0.0003(4) -0.0025(4) -0.0033(5)
Br1 0.0498(5) 0.0317(5) 0.0523(6) -0.0098(4) -0.0008(4) -0.0027(4)
Br2 0.0789(7) 0.0397(5) 0.0411(6) -0.0025(4) -0.0136(5) -0.0146(5)
Br1' 0.0609(6) 0.0400(5) 0.0436(5) -0.0073(4) -0.0043(4) -0.0063(4)
Br2' 0.1433(16) 0.1265(15) 0.0886(12) 0.0212(10) -0.0018(10) 0.0385(12)
O1 0.025(3) 0.036(3) 0.031(3) -0.003(2) 0.004(2) -0.003(2)
O2 0.049(4) 0.033(3) 0.030(3) 0.007(2) 0.000(3) 0.000(3)
O3 0.033(3) 0.027(3) 0.029(3) 0.005(2) 0.001(2) -0.002(2)
O1' 0.099(6) 0.065(5) 0.065(5) 0.039(4) -0.044(4) -0.053(4)
O2' 0.044(4) 0.051(4) 0.041(4) 0.002(3) 0.009(3) 0.004(3)
O3' 0.055(4) 0.040(4) 0.034(3) 0.000(3) -0.014(3) 0.000(3)
N1 0.033(3) 0.019(3) 0.023(3) -0.003(2) 0.004(3) 0.011(3)
N2 0.017(3) 0.016(3) 0.021(3) -0.012(2) 0.007(2) -0.013(2)
N3 0.028(3) 0.036(4) 0.024(3) 0.001(3) -0.004(3) -0.005(3)
N4 0.031(3) 0.018(3) 0.019(3) 0.001(2) -0.001(2) 0.003(2)
N5 0.026(3) 0.033(3) 0.016(3) -0.003(2) 0.003(2) 0.007(3)
N6 0.023(3) 0.026(3) 0.028(3) -0.003(3) 0.008(2) 0.002(3)
N7 0.013(3) 0.031(3) 0.023(3) -0.007(3) 0.002(2) -0.003(2)
N8 0.023(3) 0.022(3) 0.024(3) 0.003(2) -0.007(2) -0.003(2)
N9 0.038(3) 0.020(3) 0.008(3) -0.003(2) 0.004(2) -0.012(3)
N1' 0.096(7) 0.039(4) 0.028(4) 0.005(3) -0.008(4) -0.017(4)
N2' 0.044(4) 0.038(4) 0.044(4) 0.012(3) -0.011(3) -0.002(3)
N3' 0.030(4) 0.038(4) 0.034(4) 0.006(3) -0.002(3) 0.005(3)
N4' 0.088(7) 0.039(5) 0.062(6) 0.022(4) 0.003(5) 0.012(5)
N5' 0.051(4) 0.027(4) 0.034(4) -0.003(3) 0.003(3) 0.006(3)
N6' 0.041(4) 0.014(3) 0.022(3) 0.007(2) -0.007(3) -0.003(3)
N7' 0.067(5) 0.028(4) 0.031(4) 0.006(3) -0.003(3) 0.000(4)
N8' 0.044(4) 0.036(4) 0.016(3) 0.002(3) -0.007(3) -0.010(3)
N9' 0.048(4) 0.031(3) 0.015(3) -0.004(3) -0.007(3) -0.001(3)
C1 0.043(5) 0.015(3) 0.029(4) -0.009(3) 0.002(3) 0.007(3)
C2 0.045(5) 0.032(4) 0.025(4) -0.002(3) -0.007(3) 0.004(4)
C3 0.041(5) 0.059(6) 0.032(5) -0.019(4) 0.005(4) 0.001(4)
C4 0.031(4) 0.048(5) 0.037(5) -0.006(4) 0.002(3) -0.015(4)
C5 0.037(4) 0.033(4) 0.019(4) -0.008(3) 0.004(3) 0.000(3)
C6 0.037(2) 0.025(2) 0.018(2) -0.0021(17) -0.0001(17) -0.0060(18)
C7 0.012(3) 0.019(3) 0.024(4) -0.012(3) -0.006(2) 0.001(2)
C8 0.038(4) 0.037(4) 0.022(4) 0.001(3) 0.006(3) 0.004(4)
C9 0.041(5) 0.034(4) 0.029(4) 0.008(4) 0.002(3) -0.009(4)
C10 0.035(4) 0.035(4) 0.040(5) 0.000(4) -0.014(4) -0.013(3)
C11 0.040(5) 0.038(5) 0.027(4) -0.009(4) -0.002(3) -0.010(4)
C12 0.033(4) 0.032(4) 0.029(4) -0.009(3) -0.011(3) -0.016(3)
C13 0.045(5) 0.017(4) 0.040(5) 0.000(3) 0.005(4) -0.004(3)
C14 0.049(5) 0.027(4) 0.045(5) 0.004(4) 0.003(4) 0.021(4)
C15 0.049(5) 0.053(6) 0.030(5) 0.006(4) 0.002(4) 0.017(4)
C16 0.037(4) 0.044(5) 0.019(4) 0.004(3) 0.006(3) 0.009(4)
C17 0.036(4) 0.016(3) 0.033(4) 0.005(3) -0.001(3) 0.000(3)
C18 0.037(2) 0.025(2) 0.018(2) -0.0021(17) -0.0001(17) -0.0060(18)
C19 0.029(4) 0.018(3) 0.027(4) -0.005(3) -0.001(3) -0.008(3)
C20 0.030(4) 0.030(4) 0.021(4) -0.003(3) 0.004(3) 0.003(3)
C21 0.018(4) 0.034(4) 0.034(4) 0.001(3) 0.005(3) -0.004(3)
C22 0.034(5) 0.038(5) 0.044(5) 0.002(4) 0.014(4) 0.000(4)
C23 0.034(4) 0.024(4) 0.036(4) 0.001(3) 0.002(3) 0.007(3)
C24 0.037(4) 0.014(3) 0.039(5) 0.004(3) -0.004(3) -0.005(3)
C25 0.037(2) 0.025(2) 0.018(2) -0.0021(17) -0.0001(17) -0.0060(18)
C26 0.032(4) 0.036(4) 0.033(4) 0.001(4) 0.009(3) -0.003(4)
C27 0.034(4) 0.039(5) 0.036(5) -0.005(4) 0.005(3) -0.005(4)
C28 0.030(4) 0.028(4) 0.035(4) 0.002(3) 0.002(3) 0.001(3)
C29 0.012(3) 0.021(3) 0.033(4) -0.009(3) 0.001(3) 0.005(3)
C30 0.021(4) 0.022(4) 0.030(4) -0.004(3) 0.003(3) 0.000(3)
C31 0.032(4) 0.012(3) 0.029(4) 0.014(3) -0.002(3) 0.000(3)
C32 0.026(4) 0.039(4) 0.022(4) -0.007(3) -0.006(3) -0.003(3)
C33 0.021(4) 0.031(4) 0.042(5) 0.005(4) -0.005(3) 0.000(3)
C34 0.043(5) 0.048(5) 0.036(5) 0.010(4) 0.007(4) 0.003(4)
C35 0.033(4) 0.014(3) 0.044(5) 0.006(3) 0.000(3) -0.010(3)
C36 0.029(4) 0.044(5) 0.010(3) -0.001(3) 0.011(3) 0.000(3)
C1' 0.121(10) 0.038(5) 0.047(6) 0.020(5) -0.019(6) -0.048(6)
C2' 0.105(10) 0.056(7) 0.064(8) 0.011(6) -0.016(7) -0.026(6)
C3' 0.136(12) 0.079(8) 0.032(6) 0.018(6) -0.030(6) -0.036(8)
C4' 0.087(8) 0.073(7) 0.043(6) 0.028(5) -0.028(5) -0.031(6)
C5' 0.080(7) 0.016(4) 0.051(6) 0.026(4) -0.027(5) -0.006(4)
C6' 0.076(7) 0.055(6) 0.024(5) 0.012(4) -0.018(4) -0.019(5)
C7' 0.042(5) 0.030(4) 0.043(5) 0.005(4) -0.014(4) -0.010(4)
C8' 0.040(6) 0.059(7) 0.117(10) 0.028(7) -0.006(6) 0.007(5)
C9' 0.036(6) 0.042(6) 0.144(12) 0.024(7) 0.004(6) 0.002(5)
C10' 0.052(8) 0.061(8) 0.24(2) 0.049(10) 0.002(10) 0.005(6)
C11' 0.040(5) 0.054(6) 0.064(7) 0.018(5) 0.000(4) 0.001(4)
C12' 0.058(6) 0.033(5) 0.038(5) 0.010(4) -0.001(4) -0.006(4)
C13' 0.105(11) 0.075(9) 0.134(13) 0.051(9) 0.030(10) 0.047(9)
C14' 0.25(3) 0.130(16) 0.20(2) 0.095(15) 0.100(19) 0.149(19)
C15' 0.147(18) 0.17(2) 0.31(3) 0.15(2) 0.113(19) 0.117(17)
C16' 0.116(13) 0.120(13) 0.145(15) 0.048(11) 0.070(11) 0.073(11)
C17' 0.059(7) 0.071(8) 0.074(8) 0.019(6) 0.010(6) 0.029(6)
C18' 0.076(7) 0.029(4) 0.031(5) 0.000(4) 0.009(5) -0.004(4)
C19' 0.043(5) 0.020(4) 0.038(5) 0.002(3) 0.003(4) 0.000(3)
C20' 0.046(5) 0.024(4) 0.018(4) 0.004(3) 0.005(3) -0.004(3)
C21' 0.048(5) 0.038(5) 0.026(4) -0.002(4) -0.003(4) -0.003(4)
C22' 0.084(7) 0.035(5) 0.021(4) 0.000(4) -0.009(4) 0.001(5)
C23' 0.028(4) 0.034(4) 0.033(4) -0.002(3) -0.006(3) -0.003(3)
C24' 0.042(5) 0.038(5) 0.021(4) -0.008(3) -0.002(3) -0.009(4)
C25' 0.130(10) 0.030(5) 0.008(4) -0.004(3) 0.007(5) -0.020(5)
C26' 0.133(11) 0.042(6) 0.033(6) -0.008(5) 0.037(7) -0.039(7)
C27' 0.100(9) 0.044(6) 0.020(4) -0.003(4) -0.004(5) -0.041(6)
C28' 0.087(7) 0.042(5) 0.021(4) -0.001(4) -0.006(4) -0.026(5)
C29' 0.067(6) 0.025(4) 0.029(5) 0.005(3) -0.008(4) -0.015(4)
C30' 0.074(7) 0.019(4) 0.028(5) 0.005(3) -0.010(4) -0.009(4)
C31' 0.046(5) 0.034(4) 0.021(4) 0.000(3) -0.009(3) -0.011(4)
C32' 0.044(5) 0.040(5) 0.011(3) -0.001(3) 0.003(3) 0.004(4)
C33' 0.032(5) 0.049(5) 0.046(5) 0.006(4) -0.003(4) 0.003(4)
C34' 0.064(6) 0.046(6) 0.046(6) 0.006(4) 0.009(5) -0.012(5)
C35' 0.036(4) 0.036(4) 0.030(4) 0.002(4) 0.008(3) -0.003(4)
C36' 0.042(5) 0.034(4) 0.020(4) -0.009(3) -0.007(3) -0.001(4)
O1S 0.057(5) 0.129(8) 0.088(6) -0.058(6) -0.007(5) -0.001(5)
O2S 0.051(4) 0.032(3) 0.039(4) -0.010(3) -0.001(3) 0.003(3)
C1S 0.062(7) 0.097(9) 0.048(7) -0.012(6) -0.008(5) -0.019(6)
C2S 0.042(6) 0.093(9) 0.071(8) -0.004(6) 0.013(5) 0.038(6)

loop_
_atom_type_symbol
_atom_type_description
_atom_type_scat_dispersion_real
_atom_type_scat_dispersion_imag
_atom_type_scat_source
C C 0.0033 0.0016 'International Tables Vol C Tables 4.2.6.8 and 6.1.1.4'
H H 0.0000 0.0000 'International Tables Vol C Tables 4.2.6.8 and 6.1.1.4'
N N 0.0061 0.0033 'International Tables Vol C Tables 4.2.6.8 and 6.1.1.4'
O O 0.0106 0.0060 'International Tables Vol C Tables 4.2.6.8 and 6.1.1.4'
Co Co 0.3494 0.9721 'International Tables Vol C Tables 4.2.6.8 and 6.1.1.4'
Br Br -0.2901 2.4595 'International Tables Vol C Tables 4.2.6.8 and 6.1.1.4'

loop_
_geom_angle_atom_site_label_1
_geom_angle_atom_site_label_2
_geom_angle_atom_site_label_3
_geom_angle
_geom_angle_site_symmetry_1
_geom_angle_site_symmetry_3
_geom_angle_publ_flag
N7 Co1 N1 95.7(2) . . ?
N7 Co1 N2 174.9(2) . . ?
N1 Co1 N2 83.4(2) . . ?
N7 Co1 N5 86.8(2) . . ?
N1 Co1 N5 175.6(2) . . ?
N2 Co1 N5 94.4(2) . . ?
N7 Co1 N4 96.7(2) . . ?
N1 Co1 N4 93.4(2) . . ?
N2 Co1 N4 88.4(2) . . ?
N5 Co1 N4 82.7(2) . . ?
N7 Co1 N8 82.3(2) . . ?
N1 Co1 N8 87.1(2) . . ?
N2 Co1 N8 92.6(2) . . ?
N5 Co1 N8 96.8(2) . . ?
N4 Co1 N8 178.9(3) . . ?
N9 Co2 N6 112.4(2) . . ?
N9 Co2 N3 111.4(3) . . ?
N6 Co2 N3 110.4(3) . . ?
N9 Co2 Br1 107.88(16) . . ?
N6 Co2 Br1 108.13(17) . . ?
N3 Co2 Br1 106.37(18) . . ?
N5' Co1' N2' 95.6(3) . . ?
N5' Co1' N8' 94.1(3) . . ?
N2' Co1' N8' 93.5(3) . . ?
N5' Co1' N4' 82.4(3) . . ?
N2' Co1' N4' 86.3(4) . . ?
N8' Co1' N4' 176.4(3) . . ?
N5' Co1' N7' 86.5(3) . . ?
N2' Co1' N7' 175.7(3) . . ?
N8' Co1' N7' 82.5(3) . . ?
N4' Co1' N7' 97.8(4) . . ?
N5' Co1' N1' 178.7(3) . . ?
N2' Co1' N1' 83.2(3) . . ?
N8' Co1' N1' 86.3(3) . . ?
N4' Co1' N1' 97.2(4) . . ?
N7' Co1' N1' 94.8(3) . . ?
N6' Co2' N9' 114.8(2) . . ?
N6' Co2' N3' 110.6(3) . . ?
N9' Co2' N3' 110.3(3) . . ?
N6' Co2' Br1' 108.06(17) . . ?
N9' Co2' Br1' 103.31(18) . . ?
N3' Co2' Br1' 109.5(2) . . ?
C1 N1 C5 118.5(6) . . ?
C1 N1 Co1 127.5(6) . . ?
C5 N1 Co1 114.0(5) . . ?
C6 N2 C7 118.0(5) . . ?
C6 N2 Co1 115.3(4) . . ?
C7 N2 Co1 123.3(4) . . ?
C7 N3 C12 118.8(6) . . ?
C7 N3 Co2 120.6(5) . . ?
C12 N3 Co2 120.5(5) . . ?
C13 N4 C17 119.6(6) . . ?
C13 N4 Co1 126.9(5) . . ?
C17 N4 Co1 112.9(4) . . ?
C18 N5 C19 119.4(6) . . ?
C18 N5 Co1 114.7(5) . . ?
C19 N5 Co1 124.6(5) . . ?
C19 N6 C24 120.9(6) . . ?
C19 N6 Co2 120.4(5) . . ?
C24 N6 Co2 118.6(5) . . ?
C25 N7 C29 118.9(6) . . ?
C25 N7 Co1 126.7(5) . . ?
C29 N7 Co1 113.5(5) . . ?
C30 N8 C31 117.6(6) . . ?
C30 N8 Co1 116.5(5) . . ?
C31 N8 Co1 123.4(4) . . ?
C36 N9 C31 117.0(6) . . ?
C36 N9 Co2 122.3(4) . . ?
C31 N9 Co2 120.4(5) . . ?
C5' N1' C1' 118.6(8) . . ?
C5' N1' Co1' 113.8(6) . . ?
C1' N1' Co1' 127.0(6) . . ?
C6' N2' C7' 117.7(7) . . ?
C6' N2' Co1' 115.4(6) . . ?
C7' N2' Co1' 123.9(6) . . ?
C7' N3' C12' 120.9(7) . . ?
C7' N3' Co2' 120.4(6) . . ?
C12' N3' Co2' 118.7(6) . . ?
C13' N4' C17' 119.6(11) . . ?
C13' N4' Co1' 124.2(9) . . ?
C17' N4' Co1' 114.7(6) . . ?
C18' N5' C19' 117.3(7) . . ?
C18' N5' Co1' 115.0(5) . . ?
C19' N5' Co1' 124.7(6) . . ?
C24' N6' C19' 117.4(6) . . ?
C24' N6' Co2' 122.2(5) . . ?
C19' N6' Co2' 120.4(5) . . ?
C29' N7' C25' 121.4(8) . . ?
C29' N7' Co1' 113.7(6) . . ?
C25' N7' Co1' 124.6(7) . . ?
C30' N8' C31' 114.7(7) . . ?
C30' N8' Co1' 116.8(6) . . ?
C31' N8' Co1' 124.2(5) . . ?
C36' N9' C31' 119.1(7) . . ?
C36' N9' Co2' 121.3(5) . . ?
C31' N9' Co2' 119.6(5) . . ?
N1 C1 C2 121.2(8) . . ?
N1 C1 H1 119.4 . . ?
C2 C1 H1 119.4 . . ?
C3 C2 C1 120.0(8) . . ?
C3 C2 H2 120.0 . . ?
C1 C2 H2 120.0 . . ?
C2 C3 C4 119.7(8) . . ?
C2 C3 H3 120.2 . . ?
C4 C3 H3 120.2 . . ?
C5 C4 C3 117.4(8) . . ?
C5 C4 H4 121.3 . . ?
C3 C4 H4 121.3 . . ?
C4 C5 N1 122.8(7) . . ?
C4 C5 C6 122.7(7) . . ?
N1 C5 C6 114.5(6) . . ?
O1 C6 N2 126.2(6) . . ?
O1 C6 C5 121.2(7) . . ?
N2 C6 C5 112.6(6) . . ?
N3 C7 N2 118.7(6) . . ?
N3 C7 C8 121.1(6) . . ?
N2 C7 C8 120.1(6) . . ?
C7 C8 C9 119.7(7) . . ?
C7 C8 H8 120.1 . . ?
C9 C8 H8 120.1 . . ?
C11 C9 C8 116.9(7) . . ?
C11 C9 C10 122.1(7) . . ?
C8 C9 C10 120.9(8) . . ?
C9 C10 H10A 109.5 . . ?
C9 C10 H10B 109.5 . . ?
H10A C10 H10B 109.5 . . ?
C9 C10 H10C 109.5 . . ?
H10A C10 H10C 109.5 . . ?
H10B C10 H10C 109.5 . . ?
C12 C11 C9 118.8(7) . . ?
C12 C11 H11 120.6 . . ?
C9 C11 H11 120.6 . . ?
N3 C12 C11 124.6(8) . . ?
N3 C12 H12 117.7 . . ?
C11 C12 H12 117.7 . . ?
N4 C13 C14 119.7(8) . . ?
N4 C13 H13 120.1 . . ?
C14 C13 H13 120.1 . . ?
C15 C14 C13 121.4(7) . . ?
C15 C14 H14 119.3 . . ?
C13 C14 H14 119.3 . . ?
C14 C15 C16 117.8(8) . . ?
C14 C15 H15 121.1 . . ?
C16 C15 H15 121.1 . . ?
C17 C16 C15 119.6(7) . . ?
C17 C16 H16 120.2 . . ?
C15 C16 H16 120.2 . . ?
N4 C17 C16 121.9(7) . . ?
N4 C17 C18 114.3(6) . . ?
C16 C17 C18 123.8(7) . . ?
O2 C18 N5 126.9(7) . . ?
O2 C18 C17 119.5(7) . . ?
N5 C18 C17 113.6(6) . . ?
N6 C19 N5 118.6(6) . . ?
N6 C19 C20 121.3(7) . . ?
N5 C19 C20 120.1(6) . . ?
C19 C20 C21 120.7(7) . . ?
C19 C20 H20 119.6 . . ?
C21 C20 H20 119.6 . . ?
C20 C21 C23 115.9(7) . . ?
C20 C21 C22 123.4(7) . . ?
C23 C21 C22 120.6(7) . . ?
C21 C22 H22A 109.5 . . ?
C21 C22 H22B 109.5 . . ?
H22A C22 H22B 109.5 . . ?
C21 C22 H22C 109.5 . . ?
H22A C22 H22C 109.5 . . ?
H22B C22 H22C 109.5 . . ?
C24 C23 C21 120.2(7) . . ?
C24 C23 H23 119.9 . . ?
C21 C23 H23 119.9 . . ?
N6 C24 C23 121.0(6) . . ?
N6 C24 H24 119.5 . . ?
C23 C24 H24 119.5 . . ?
N7 C25 C26 120.7(7) . . ?
N7 C25 H25 119.7 . . ?
C26 C25 H25 119.7 . . ?
C27 C26 C25 118.3(7) . . ?
C27 C26 H26 120.9 . . ?
C25 C26 H26 120.9 . . ?
C26 C27 C28 121.7(8) . . ?
C26 C27 H27 119.2 . . ?
C28 C27 H27 119.2 . . ?
C27 C28 C29 118.0(7) . . ?
C27 C28 H28 121.0 . . ?
C29 C28 H28 121.0 . . ?
N7 C29 C28 122.3(7) . . ?
N7 C29 C30 115.3(6) . . ?
C28 C29 C30 122.3(6) . . ?
O3 C30 N8 128.2(7) . . ?
O3 C30 C29 120.3(6) . . ?
N8 C30 C29 111.6(6) . . ?
N9 C31 C32 121.7(6) . . ?
N9 C31 N8 116.6(6) . . ?
C32 C31 N8 121.7(6) . . ?
C33 C32 C31 120.5(7) . . ?
C33 C32 H32 119.8 . . ?
C31 C32 H32 119.8 . . ?
C32 C33 C35 117.4(7) . . ?
C32 C33 C34 121.9(7) . . ?
C35 C33 C34 120.6(7) . . ?
C33 C34 H34A 109.5 . . ?
C33 C34 H34B 109.5 . . ?
H34A C34 H34B 109.5 . . ?
C33 C34 H34C 109.5 . . ?
H34A C34 H34C 109.5 . . ?
H34B C34 H34C 109.5 . . ?
C36 C35 C33 119.2(7) . . ?
C36 C35 H35 120.4 . . ?
C33 C35 H35 120.4 . . ?
N9 C36 C35 124.1(7) . . ?
N9 C36 H36 117.9 . . ?
C35 C36 H36 117.9 . . ?
N1' C1' C2' 122.1(10) . . ?
N1' C1' H1' 118.9 . . ?
C2' C1' H1' 118.9 . . ?
C3' C2' C1' 120.2(11) . . ?
C3' C2' H2' 119.9 . . ?
C1' C2' H2' 119.9 . . ?
C2' C3' C4' 117.4(11) . . ?
C2' C3' H3' 121.3 . . ?
C4' C3' H3' 121.3 . . ?
C5' C4' C3' 119.3(9) . . ?
C5' C4' H4' 120.4 . . ?
C3' C4' H4' 120.4 . . ?
N1' C5' C4' 122.2(8) . . ?
N1' C5' C6' 115.7(8) . . ?
C4' C5' C6' 122.1(8) . . ?
O1' C6' N2' 127.3(9) . . ?
O1' C6' C5' 121.5(8) . . ?
N2' C6' C5' 111.1(7) . . ?
N3' C7' N2' 117.6(7) . . ?
N3' C7' C8' 120.0(8) . . ?
N2' C7' C8' 122.2(8) . . ?
C9' C8' C7' 119.1(10) . . ?
C9' C8' H8' 120.4 . . ?
C7' C8' H8' 120.4 . . ?
C11' C9' C8' 119.9(10) . . ?
C11' C9' C10' 119.9(10) . . ?
C8' C9' C10' 120.1(10) . . ?
C9' C10' H10D 109.5 . . ?
C9' C10' H10E 109.5 . . ?
H10D C10' H10E 109.5 . . ?
C9' C10' H10F 109.5 . . ?
H10D C10' H10F 109.5 . . ?
H10E C10' H10F 109.5 . . ?
C9' C11' C12' 119.7(9) . . ?
C9' C11' H11' 120.1 . . ?
C12' C11' H11' 120.1 . . ?
N3' C12' C11' 120.3(8) . . ?
N3' C12' H12' 119.8 . . ?
C11' C12' H12' 119.8 . . ?
N4' C13' C14' 118.3(14) . . ?
N4' C13' H13' 120.8 . . ?
C14' C13' H13' 120.8 . . ?
C15' C14' C13' 121.8(13) . . ?
C15' C14' H14' 119.1 . . ?
C13' C14' H14' 119.1 . . ?
C16' C15' C14' 117.0(17) . . ?
C16' C15' H15' 121.5 . . ?
C14' C15' H15' 121.5 . . ?
C15' C16' C17' 120.3(15) . . ?
C15' C16' H16' 119.8 . . ?
C17' C16' H16' 119.8 . . ?
C16' C17' N4' 121.8(11) . . ?
C16' C17' C18' 125.4(12) . . ?
N4' C17' C18' 112.8(9) . . ?
O2' C18' N5' 125.5(8) . . ?
O2' C18' C17' 120.4(10) . . ?
N5' C18' C17' 114.2(8) . . ?
N6' C19' C20' 122.1(7) . . ?
N6' C19' N5' 116.1(7) . . ?
C20' C19' N5' 121.8(7) . . ?
C19' C20' C21' 119.2(7) . . ?
C19' C20' H20' 120.4 . . ?
C21' C20' H20' 120.4 . . ?
C20' C21' C23' 119.2(7) . . ?
C20' C21' C22' 121.0(7) . . ?
C23' C21' C22' 119.7(7) . . ?
C21' C22' H22D 109.5 . . ?
C21' C22' H22E 109.5 . . ?
H22D C22' H22E 109.5 . . ?
C21' C22' H22F 109.5 . . ?
H22D C22' H22F 109.5 . . ?
H22E C22' H22F 109.5 . . ?
C24' C23' C21' 118.1(7) . . ?
C24' C23' H23' 121.0 . . ?
C21' C23' H23' 121.0 . . ?
N6' C24' C23' 123.9(7) . . ?
N6' C24' H24' 118.0 . . ?
C23' C24' H24' 118.0 . . ?
N7' C25' C26' 116.2(11) . . ?
N7' C25' H25' 121.9 . . ?
C26' C25' H25' 121.9 . . ?
C27' C26' C25' 124.4(10) . . ?
C27' C26' H26' 117.8 . . ?
C25' C26' H26' 117.8 . . ?
C26' C27' C28' 118.8(9) . . ?
C26' C27' H27' 120.6 . . ?
C28' C27' H27' 120.6 . . ?
C27' C28' C29' 116.1(10) . . ?
C27' C28' H28' 121.9 . . ?
C29' C28' H28' 121.9 . . ?
N7' C29' C28' 123.0(9) . . ?
N7' C29' C30' 117.8(7) . . ?
C28' C29' C30' 119.2(9) . . ?
O3' C30' N8' 127.3(8) . . ?
O3' C30' C29' 124.6(8) . . ?
N8' C30' C29' 108.1(8) . . ?
N9' C31' C32' 120.7(7) . . ?
N9' C31' N8' 116.0(7) . . ?
C32' C31' N8' 123.0(7) . . ?
C33' C32' C31' 120.7(8) . . ?
C33' C32' H32' 119.6 . . ?
C31' C32' H32' 119.6 . . ?
C32' C33' C35' 117.3(8) . . ?
C32' C33' C34' 121.6(8) . . ?
C35' C33' C34' 121.0(8) . . ?
C33' C34' H34D 109.5 . . ?
C33' C34' H34E 109.5 . . ?
H34D C34' H34E 109.5 . . ?
C33' C34' H34F 109.5 . . ?
H34D C34' H34F 109.5 . . ?
H34E C34' H34F 109.5 . . ?
C36' C35' C33' 119.5(8) . . ?
C36' C35' H35' 120.2 . . ?
C33' C35' H35' 120.2 . . ?
N9' C36' C35' 122.5(7) . . ?
N9' C36' H36' 118.7 . . ?
C35' C36' H36' 118.7 . . ?
C1S O1S H1S 109.5 . . ?
C2S O2S H2S 109.5 . . ?
O1S C1S H1S1 109.5 . . ?
O1S C1S H1S2 109.5 . . ?
H1S1 C1S H1S2 109.5 . . ?
O1S C1S H1S3 109.5 . . ?
H1S1 C1S H1S3 109.5 . . ?
H1S2 C1S H1S3 109.5 . . ?
O2S C2S H2S1 109.5 . . ?
O2S C2S H2S2 109.5 . . ?
H2S1 C2S H2S2 109.5 . . ?
O2S C2S H2S3 109.5 . . ?
H2S1 C2S H2S3 109.5 . . ?
H2S2 C2S H2S3 109.5 . . ?

loop_
_geom_bond_atom_site_label_1
_geom_bond_atom_site_label_2
_geom_bond_distance
_geom_bond_site_symmetry_2
_geom_bond_publ_flag
Co1 N7 1.944(5) . ?
Co1 N1 1.953(6) . ?
Co1 N2 1.955(5) . ?
Co1 N5 1.959(6) . ?
Co1 N4 1.962(6) . ?
Co1 N8 1.971(6) . ?
Co2 N9 2.014(5) . ?
Co2 N6 2.027(6) . ?
Co2 N3 2.058(6) . ?
Co2 Br1 2.3752(14) . ?
Co1' N5' 1.942(7) . ?
Co1' N2' 1.944(7) . ?
Co1' N8' 1.945(7) . ?
Co1' N4' 1.947(9) . ?
Co1' N7' 1.952(7) . ?
Co1' N1' 1.959(8) . ?
Co2' N6' 1.998(6) . ?
Co2' N9' 2.029(7) . ?
Co2' N3' 2.030(6) . ?
Co2' Br1' 2.3694(15) . ?
O1 C6 1.228(8) . ?
O2 C18 1.238(8) . ?
O3 C30 1.206(8) . ?
O1' C6' 1.193(10) . ?
O2' C18' 1.242(10) . ?
O3' C30' 1.188(11) . ?
N1 C1 1.321(9) . ?
N1 C5 1.368(10) . ?
N2 C6 1.365(9) . ?
N2 C7 1.391(8) . ?
N3 C7 1.323(9) . ?
N3 C12 1.333(9) . ?
N4 C13 1.336(9) . ?
N4 C17 1.355(9) . ?
N5 C18 1.334(9) . ?
N5 C19 1.389(9) . ?
N6 C19 1.311(9) . ?
N6 C24 1.344(9) . ?
N7 C25 1.333(9) . ?
N7 C29 1.351(9) . ?
N8 C30 1.315(8) . ?
N8 C31 1.412(9) . ?
N9 C36 1.347(9) . ?
N9 C31 1.367(9) . ?
N1' C5' 1.315(11) . ?
N1' C1' 1.319(11) . ?
N2' C6' 1.360(11) . ?
N2' C7' 1.410(10) . ?
N3' C7' 1.318(10) . ?
N3' C12' 1.332(10) . ?
N4' C13' 1.346(13) . ?
N4' C17' 1.370(14) . ?
N5' C18' 1.354(12) . ?
N5' C19' 1.391(10) . ?
N6' C24' 1.358(10) . ?
N6' C19' 1.375(10) . ?
N7' C29' 1.308(11) . ?
N7' C25' 1.373(11) . ?
N8' C30' 1.383(10) . ?
N8' C31' 1.422(10) . ?
N9' C36' 1.331(9) . ?
N9' C31' 1.342(9) . ?
C1 C2 1.372(10) . ?
C1 H1 0.9500 . ?
C2 C3 1.340(12) . ?
C2 H2 0.9500 . ?
C3 C4 1.405(11) . ?
C3 H3 0.9500 . ?
C4 C5 1.334(11) . ?
C4 H4 0.9500 . ?
C5 C6 1.508(10) . ?
C7 C8 1.392(10) . ?
C8 C9 1.411(10) . ?
C8 H8 0.9500 . ?
C9 C11 1.401(11) . ?
C9 C10 1.467(11) . ?
C10 H10A 0.9800 . ?
C10 H10B 0.9800 . ?
C10 H10C 0.9800 . ?
C11 C12 1.345(11) . ?
C11 H11 0.9500 . ?
C12 H12 0.9500 . ?
C13 C14 1.383(11) . ?
C13 H13 0.9500 . ?
C14 C15 1.372(11) . ?
C14 H14 0.9500 . ?
C15 C16 1.378(11) . ?
C15 H15 0.9500 . ?
C16 C17 1.364(10) . ?
C16 H16 0.9500 . ?
C17 C18 1.498(10) . ?
C19 C20 1.401(10) . ?
C20 C21 1.406(10) . ?
C20 H20 0.9500 . ?
C21 C23 1.410(10) . ?
C21 C22 1.501(10) . ?
C22 H22A 0.9800 . ?
C22 H22B 0.9800 . ?
C22 H22C 0.9800 . ?
C23 C24 1.400(11) . ?
C23 H23 0.9500 . ?
C24 H24 0.9500 . ?
C25 C26 1.425(10) . ?
C25 H25 0.9500 . ?
C26 C27 1.335(11) . ?
C26 H26 0.9500 . ?
C27 C28 1.366(11) . ?
C27 H27 0.9500 . ?
C28 C29 1.371(9) . ?
C28 H28 0.9500 . ?
C29 C30 1.507(10) . ?
C31 C32 1.393(10) . ?
C32 C33 1.371(10) . ?
C32 H32 0.9500 . ?
C33 C35 1.419(10) . ?
C33 C34 1.492(11) . ?
C34 H34A 0.9800 . ?
C34 H34B 0.9800 . ?
C34 H34C 0.9800 . ?
C35 C36 1.357(10) . ?
C35 H35 0.9500 . ?
C36 H36 0.9500 . ?
C1' C2' 1.367(14) . ?
C1' H1' 0.9500 . ?
C2' C3' 1.353(14) . ?
C2' H2' 0.9500 . ?
C3' C4' 1.381(15) . ?
C3' H3' 0.9500 . ?
C4' C5' 1.374(13) . ?
C4' H4' 0.9500 . ?
C5' C6' 1.521(12) . ?
C7' C8' 1.428(13) . ?
C8' C9' 1.351(14) . ?
C8' H8' 0.9500 . ?
C9' C11' 1.347(13) . ?
C9' C10' 1.545(15) . ?
C10' H10D 0.9800 . ?
C10' H10E 0.9800 . ?
C10' H10F 0.9800 . ?
C11' C12' 1.405(12) . ?
C11' H11' 0.9500 . ?
C12' H12' 0.9500 . ?
C13' C14' 1.40(2) . ?
C13' H13' 0.9500 . ?
C14' C15' 1.39(3) . ?
C14' H14' 0.9500 . ?
C15' C16' 1.35(2) . ?
C15' H15' 0.9500 . ?
C16' C17' 1.369(16) . ?
C16' H16' 0.9500 . ?
C17' C18' 1.467(13) . ?
C19' C20' 1.389(10) . ?
C20' C21' 1.393(11) . ?
C20' H20' 0.9500 . ?
C21' C23' 1.413(11) . ?
C21' C22' 1.515(11) . ?
C22' H22D 0.9800 . ?
C22' H22E 0.9800 . ?
C22' H22F 0.9800 . ?
C23' C24' 1.373(10) . ?
C23' H23' 0.9500 . ?
C24' H24' 0.9500 . ?
C25' C26' 1.395(15) . ?
C25' H25' 0.9500 . ?
C26' C27' 1.344(16) . ?
C26' H26' 0.9500 . ?
C27' C28' 1.394(13) . ?
C27' H27' 0.9500 . ?
C28' C29' 1.433(12) . ?
C28' H28' 0.9500 . ?
C29' C30' 1.511(12) . ?
C31' C32' 1.392(11) . ?
C32' C33' 1.378(11) . ?
C32' H32' 0.9500 . ?
C33' C35' 1.388(12) . ?
C33' C34' 1.494(12) . ?
C34' H34D 0.9800 . ?
C34' H34E 0.9800 . ?
C34' H34F 0.9800 . ?
C35' C36' 1.381(11) . ?
C35' H35' 0.9500 . ?
C36' H36' 0.9500 . ?
O1S C1S 1.284(11) . ?
O1S H1S 0.8400 . ?
O2S C2S 1.370(10) . ?
O2S H2S 0.8400 . ?
C1S H1S1 0.9800 . ?
C1S H1S2 0.9800 . ?
C1S H1S3 0.9800 . ?
C2S H2S1 0.9800 . ?
C2S H2S2 0.9800 . ?
C2S H2S3 0.9800 . ?

loop_
_geom_torsion_atom_site_label_1
_geom_torsion_atom_site_label_2
_geom_torsion_atom_site_label_3
_geom_torsion_atom_site_label_4
_geom_torsion
_geom_torsion_site_symmetry_1
_geom_torsion_site_symmetry_2
_geom_torsion_site_symmetry_3
_geom_torsion_site_symmetry_4
_geom_torsion_publ_flag
N7 Co1 N1 C1 8.3(6) . . . . ?
N2 Co1 N1 C1 -176.8(6) . . . . ?
N5 Co1 N1 C1 -116(3) . . . . ?
N4 Co1 N1 C1 -88.8(6) . . . . ?
N8 Co1 N1 C1 90.2(6) . . . . ?
N7 Co1 N1 C5 -171.1(5) . . . . ?
N2 Co1 N1 C5 3.8(5) . . . . ?
N5 Co1 N1 C5 64(4) . . . . ?
N4 Co1 N1 C5 91.8(5) . . . . ?
N8 Co1 N1 C5 -89.2(5) . . . . ?
N7 Co1 N2 C6 78(3) . . . . ?
N1 Co1 N2 C6 -1.7(5) . . . . ?
N5 Co1 N2 C6 -177.9(5) . . . . ?
N4 Co1 N2 C6 -95.3(5) . . . . ?
N8 Co1 N2 C6 85.0(5) . . . . ?
N7 Co1 N2 C7 -123(3) . . . . ?
N1 Co1 N2 C7 157.0(5) . . . . ?
N5 Co1 N2 C7 -19.2(5) . . . . ?
N4 Co1 N2 C7 63.4(5) . . . . ?
N8 Co1 N2 C7 -116.3(5) . . . . ?
N9 Co2 N3 C7 34.3(6) . . . . ?
N6 Co2 N3 C7 -91.3(6) . . . . ?
Br1 Co2 N3 C7 151.6(5) . . . . ?
N9 Co2 N3 C12 -148.5(6) . . . . ?
N6 Co2 N3 C12 85.9(6) . . . . ?
Br1 Co2 N3 C12 -31.2(6) . . . . ?
N7 Co1 N4 C13 -91.2(6) . . . . ?
N1 Co1 N4 C13 4.9(6) . . . . ?
N2 Co1 N4 C13 88.2(6) . . . . ?
N5 Co1 N4 C13 -177.2(6) . . . . ?
N8 Co1 N4 C13 -112(13) . . . . ?
N7 Co1 N4 C17 98.4(5) . . . . ?
N1 Co1 N4 C17 -165.5(5) . . . . ?
N2 Co1 N4 C17 -82.2(5) . . . . ?
N5 Co1 N4 C17 12.5(5) . . . . ?
N8 Co1 N4 C17 78(13) . . . . ?
N7 Co1 N5 C18 -106.8(5) . . . . ?
N1 Co1 N5 C18 18(4) . . . . ?
N2 Co1 N5 C18 78.1(5) . . . . ?
N4 Co1 N5 C18 -9.7(5) . . . . ?
N8 Co1 N5 C18 171.3(5) . . . . ?
N7 Co1 N5 C19 60.2(6) . . . . ?
N1 Co1 N5 C19 -175(3) . . . . ?
N2 Co1 N5 C19 -114.8(6) . . . . ?
N4 Co1 N5 C19 157.4(6) . . . . ?
N8 Co1 N5 C19 -21.7(6) . . . . ?
N9 Co2 N6 C19 -96.0(6) . . . . ?
N3 Co2 N6 C19 29.0(6) . . . . ?
Br1 Co2 N6 C19 145.0(5) . . . . ?
N9 Co2 N6 C24 88.1(6) . . . . ?
N3 Co2 N6 C24 -146.9(5) . . . . ?
Br1 Co2 N6 C24 -30.9(6) . . . . ?
N1 Co1 N7 C25 -98.9(6) . . . . ?
N2 Co1 N7 C25 -178(69) . . . . ?
N5 Co1 N7 C25 77.5(6) . . . . ?
N4 Co1 N7 C25 -4.8(6) . . . . ?
N8 Co1 N7 C25 174.8(6) . . . . ?
N1 Co1 N7 C29 91.7(5) . . . . ?
N2 Co1 N7 C29 12(3) . . . . ?
N5 Co1 N7 C29 -91.9(5) . . . . ?
N4 Co1 N7 C29 -174.2(5) . . . . ?
N8 Co1 N7 C29 5.4(5) . . . . ?
N7 Co1 N8 C30 0.3(5) . . . . ?
N1 Co1 N8 C30 -95.9(5) . . . . ?
N2 Co1 N8 C30 -179.1(5) . . . . ?
N5 Co1 N8 C30 86.1(5) . . . . ?
N4 Co1 N8 C30 21(13) . . . . ?
N7 Co1 N8 C31 161.8(6) . . . . ?
N1 Co1 N8 C31 65.7(6) . . . . ?
N2 Co1 N8 C31 -17.6(6) . . . . ?
N5 Co1 N8 C31 -112.3(6) . . . . ?
N4 Co1 N8 C31 -178(100) . . . . ?
N6 Co2 N9 C36 -145.3(5) . . . . ?
N3 Co2 N9 C36 90.2(6) . . . . ?
Br1 Co2 N9 C36 -26.2(6) . . . . ?
N6 Co2 N9 C31 40.7(6) . . . . ?
N3 Co2 N9 C31 -83.8(6) . . . . ?
Br1 Co2 N9 C31 159.8(5) . . . . ?
N5' Co1' N1' C5' 19(16) . . . . ?
N2' Co1' N1' C5' 6.2(8) . . . . ?
N8' Co1' N1' C5' -87.8(8) . . . . ?
N4' Co1' N1' C5' 91.5(8) . . . . ?
N7' Co1' N1' C5' -170.0(8) . . . . ?
N5' Co1' N1' C1' -170(15) . . . . ?
N2' Co1' N1' C1' 176.8(11) . . . . ?
N8' Co1' N1' C1' 82.8(11) . . . . ?
N4' Co1' N1' C1' -97.8(11) . . . . ?
N7' Co1' N1' C1' 0.7(11) . . . . ?
N5' Co1' N2' C6' -179.9(7) . . . . ?
N8' Co1' N2' C6' 85.6(7) . . . . ?
N4' Co1' N2' C6' -98.0(8) . . . . ?
N7' Co1' N2' C6' 62(4) . . . . ?
N1' Co1' N2' C6' -0.2(7) . . . . ?
N5' Co1' N2' C7' -20.0(7) . . . . ?
N8' Co1' N2' C7' -114.5(7) . . . . ?
N4' Co1' N2' C7' 61.9(7) . . . . ?
N7' Co1' N2' C7' -138(4) . . . . ?
N1' Co1' N2' C7' 159.7(7) . . . . ?
N6' Co2' N3' C7' -96.3(6) . . . . ?
N9' Co2' N3' C7' 31.7(7) . . . . ?
Br1' Co2' N3' C7' 144.8(6) . . . . ?
N6' Co2' N3' C12' 84.3(6) . . . . ?
N9' Co2' N3' C12' -147.7(6) . . . . ?
Br1' Co2' N3' C12' -34.6(6) . . . . ?
N5' Co1' N4' C13' 172.5(11) . . . . ?
N2' Co1' N4' C13' 76.3(11) . . . . ?
N8' Co1' N4' C13' 164(5) . . . . ?
N7' Co1' N4' C13' -102.2(11) . . . . ?
N1' Co1' N4' C13' -6.3(11) . . . . ?
N5' Co1' N4' C17' 6.5(8) . . . . ?
N2' Co1' N4' C17' -89.7(8) . . . . ?
N8' Co1' N4' C17' -2(6) . . . . ?
N7' Co1' N4' C17' 91.8(8) . . . . ?
N1' Co1' N4' C17' -172.3(8) . . . . ?
N2' Co1' N5' C18' 84.7(6) . . . . ?
N8' Co1' N5' C18' 178.7(6) . . . . ?
N4' Co1' N5' C18' -0.8(6) . . . . ?
N7' Co1' N5' C18' -99.1(6) . . . . ?
N1' Co1' N5' C18' 72(15) . . . . ?
N2' Co1' N5' C19' -115.3(6) . . . . ?
N8' Co1' N5' C19' -21.4(6) . . . . ?
N4' Co1' N5' C19' 159.2(7) . . . . ?
N7' Co1' N5' C19' 60.8(6) . . . . ?
N1' Co1' N5' C19' -128(15) . . . . ?
N9' Co2' N6' C24' 90.8(6) . . . . ?
N3' Co2' N6' C24' -143.6(6) . . . . ?
Br1' Co2' N6' C24' -23.8(6) . . . . ?
N9' Co2' N6' C19' -87.8(6) . . . . ?
N3' Co2' N6' C19' 37.8(6) . . . . ?
Br1' Co2' N6' C19' 157.6(5) . . . . ?
N5' Co1' N7' C29' -89.6(6) . . . . ?
N2' Co1' N7' C29' 29(4) . . . . ?
N8' Co1' N7' C29' 5.0(6) . . . . ?
N4' Co1' N7' C29' -171.4(6) . . . . ?
N1' Co1' N7' C29' 90.6(6) . . . . ?
N5' Co1' N7' C25' 84.3(7) . . . . ?
N2' Co1' N7' C25' -158(4) . . . . ?
N8' Co1' N7' C25' 178.9(7) . . . . ?
N4' Co1' N7' C25' 2.5(7) . . . . ?
N1' Co1' N7' C25' -95.5(7) . . . . ?
N5' Co1' N8' C30' 87.9(6) . . . . ?
N2' Co1' N8' C30' -176.3(6) . . . . ?
N4' Co1' N8' C30' 97(5) . . . . ?
N7' Co1' N8' C30' 2.0(6) . . . . ?
N1' Co1' N8' C30' -93.4(6) . . . . ?
N5' Co1' N8' C31' -116.9(6) . . . . ?
N2' Co1' N8' C31' -21.0(6) . . . . ?
N4' Co1' N8' C31' -108(5) . . . . ?
N7' Co1' N8' C31' 157.2(6) . . . . ?
N1' Co1' N8' C31' 61.9(6) . . . . ?
N6' Co2' N9' C36' -148.6(6) . . . . ?
N3' Co2' N9' C36' 85.7(6) . . . . ?
Br1' Co2' N9' C36' -31.2(6) . . . . ?
N6' Co2' N9' C31' 32.7(7) . . . . ?
N3' Co2' N9' C31' -93.0(6) . . . . ?
Br1' Co2' N9' C31' 150.1(6) . . . . ?
C5 N1 C1 C2 -0.8(10) . . . . ?
Co1 N1 C1 C2 179.8(5) . . . . ?
N1 C1 C2 C3 4.5(12) . . . . ?
C1 C2 C3 C4 -2.5(13) . . . . ?
C2 C3 C4 C5 -3.1(13) . . . . ?
C3 C4 C5 N1 7.0(13) . . . . ?
C3 C4 C5 C6 -173.7(8) . . . . ?
C1 N1 C5 C4 -5.1(11) . . . . ?
Co1 N1 C5 C4 174.3(7) . . . . ?
C1 N1 C5 C6 175.5(6) . . . . ?
Co1 N1 C5 C6 -5.1(8) . . . . ?
C7 N2 C6 O1 18.1(11) . . . . ?
Co1 N2 C6 O1 178.0(6) . . . . ?
C7 N2 C6 C5 -160.4(6) . . . . ?
Co1 N2 C6 C5 -0.5(8) . . . . ?
C4 C5 C6 O1 5.7(12) . . . . ?
N1 C5 C6 O1 -174.9(7) . . . . ?
C4 C5 C6 N2 -175.7(7) . . . . ?
N1 C5 C6 N2 3.7(9) . . . . ?
C12 N3 C7 N2 -173.6(6) . . . . ?
Co2 N3 C7 N2 3.6(9) . . . . ?
C12 N3 C7 C8 2.5(11) . . . . ?
Co2 N3 C7 C8 179.8(5) . . . . ?
C6 N2 C7 N3 -128.5(7) . . . . ?
Co1 N2 C7 N3 73.3(8) . . . . ?
C6 N2 C7 C8 55.3(9) . . . . ?
Co1 N2 C7 C8 -102.9(7) . . . . ?
N3 C7 C8 C9 -4.7(11) . . . . ?
N2 C7 C8 C9 171.4(7) . . . . ?
C7 C8 C9 C11 4.0(11) . . . . ?
C7 C8 C9 C10 -172.8(7) . . . . ?
C8 C9 C11 C12 -1.4(12) . . . . ?
C10 C9 C11 C12 175.4(7) . . . . ?
C7 N3 C12 C11 0.2(12) . . . . ?
Co2 N3 C12 C11 -177.0(6) . . . . ?
C9 C11 C12 N3 -0.7(12) . . . . ?
C17 N4 C13 C14 -0.4(11) . . . . ?
Co1 N4 C13 C14 -170.2(6) . . . . ?
N4 C13 C14 C15 2.6(13) . . . . ?
C13 C14 C15 C16 -2.1(13) . . . . ?
C14 C15 C16 C17 -0.5(13) . . . . ?
C13 N4 C17 C16 -2.2(11) . . . . ?
Co1 N4 C17 C16 169.0(6) . . . . ?
C13 N4 C17 C18 175.8(6) . . . . ?
Co1 N4 C17 C18 -13.1(8) . . . . ?
C15 C16 C17 N4 2.6(12) . . . . ?
C15 C16 C17 C18 -175.2(8) . . . . ?
C19 N5 C18 O2 15.8(11) . . . . ?
Co1 N5 C18 O2 -176.5(6) . . . . ?
C19 N5 C18 C17 -162.6(6) . . . . ?
Co1 N5 C18 C17 5.1(8) . . . . ?
N4 C17 C18 O2 -173.2(6) . . . . ?
C16 C17 C18 O2 4.7(11) . . . . ?
N4 C17 C18 N5 5.4(9) . . . . ?
C16 C17 C18 N5 -176.7(7) . . . . ?
C24 N6 C19 N5 -177.0(6) . . . . ?
Co2 N6 C19 N5 7.2(9) . . . . ?
C24 N6 C19 C20 1.4(11) . . . . ?
Co2 N6 C19 C20 -174.4(5) . . . . ?
C18 N5 C19 N6 -122.1(8) . . . . ?
Co1 N5 C19 N6 71.4(8) . . . . ?
C18 N5 C19 C20 59.5(9) . . . . ?
Co1 N5 C19 C20 -107.0(7) . . . . ?
N6 C19 C20 C21 -1.2(11) . . . . ?
N5 C19 C20 C21 177.2(6) . . . . ?
C19 C20 C21 C23 -0.4(10) . . . . ?
C19 C20 C21 C22 178.7(7) . . . . ?
C20 C21 C23 C24 1.6(11) . . . . ?
C22 C21 C23 C24 -177.5(7) . . . . ?
C19 N6 C24 C23 0.0(11) . . . . ?
Co2 N6 C24 C23 175.8(6) . . . . ?
C21 C23 C24 N6 -1.5(12) . . . . ?
C29 N7 C25 C26 -0.7(10) . . . . ?
Co1 N7 C25 C26 -169.6(5) . . . . ?
N7 C25 C26 C27 -1.9(11) . . . . ?
C25 C26 C27 C28 3.2(12) . . . . ?
C26 C27 C28 C29 -2.0(12) . . . . ?
C25 N7 C29 C28 1.9(10) . . . . ?
Co1 N7 C29 C28 172.3(6) . . . . ?
C25 N7 C29 C30 -180.0(6) . . . . ?
Co1 N7 C29 C30 -9.6(7) . . . . ?
C27 C28 C29 N7 -0.7(11) . . . . ?
C27 C28 C29 C30 -178.6(7) . . . . ?
C31 N8 C30 O3 12.7(11) . . . . ?
Co1 N8 C30 O3 175.4(6) . . . . ?
C31 N8 C30 C29 -167.9(6) . . . . ?
Co1 N8 C30 C29 -5.2(8) . . . . ?
N7 C29 C30 O3 -170.7(6) . . . . ?
C28 C29 C30 O3 7.4(11) . . . . ?
N7 C29 C30 N8 9.8(9) . . . . ?
C28 C29 C30 N8 -172.1(7) . . . . ?
C36 N9 C31 C32 -1.8(10) . . . . ?
Co2 N9 C31 C32 172.5(5) . . . . ?
C36 N9 C31 N8 177.4(6) . . . . ?
Co2 N9 C31 N8 -8.2(8) . . . . ?
C30 N8 C31 N9 -117.4(7) . . . . ?
Co1 N8 C31 N9 81.2(7) . . . . ?
C30 N8 C31 C32 61.9(9) . . . . ?
Co1 N8 C31 C32 -99.5(7) . . . . ?
N9 C31 C32 C33 0.0(11) . . . . ?
N8 C31 C32 C33 -179.2(6) . . . . ?
C31 C32 C33 C35 1.2(10) . . . . ?
C31 C32 C33 C34 -179.1(7) . . . . ?
C32 C33 C35 C36 -0.7(11) . . . . ?
C34 C33 C35 C36 179.7(7) . . . . ?
C31 N9 C36 C35 2.5(11) . . . . ?
Co2 N9 C36 C35 -171.7(6) . . . . ?
C33 C35 C36 N9 -1.3(11) . . . . ?
C5' N1' C1' C2' 1.5(19) . . . . ?
Co1' N1' C1' C2' -168.8(9) . . . . ?
N1' C1' C2' C3' -4(2) . . . . ?
C1' C2' C3' C4' 5(2) . . . . ?
C2' C3' C4' C5' -5(2) . . . . ?
C1' N1' C5' C4' -1.3(17) . . . . ?
Co1' N1' C5' C4' 170.2(9) . . . . ?
C1' N1' C5' C6' 178.0(10) . . . . ?
Co1' N1' C5' C6' -10.5(12) . . . . ?
C3' C4' C5' N1' 3.1(19) . . . . ?
C3' C4' C5' C6' -176.1(11) . . . . ?
C7' N2' C6' O1' 18.5(17) . . . . ?
Co1' N2' C6' O1' 179.7(10) . . . . ?
C7' N2' C6' C5' -166.1(8) . . . . ?
Co1' N2' C6' C5' -4.9(11) . . . . ?
N1' C5' C6' O1' -174.1(11) . . . . ?
C4' C5' C6' O1' 5.2(18) . . . . ?
N1' C5' C6' N2' 10.2(13) . . . . ?
C4' C5' C6' N2' -170.5(10) . . . . ?
C12' N3' C7' N2' -174.2(8) . . . . ?
Co2' N3' C7' N2' 6.4(10) . . . . ?
C12' N3' C7' C8' 1.3(13) . . . . ?
Co2' N3' C7' C8' -178.2(8) . . . . ?
C6' N2' C7' N3' -128.9(9) . . . . ?
Co1' N2' C7' N3' 71.6(10) . . . . ?
C6' N2' C7' C8' 55.8(13) . . . . ?
Co1' N2' C7' C8' -103.7(10) . . . . ?
N3' C7' C8' C9' -1.2(17) . . . . ?
N2' C7' C8' C9' 174.1(11) . . . . ?
C7' C8' C9' C11' 0(2) . . . . ?
C7' C8' C9' C10' -178.2(13) . . . . ?
C8' C9' C11' C12' 0.5(19) . . . . ?
C10' C9' C11' C12' 179.0(12) . . . . ?
C7' N3' C12' C11' -0.5(13) . . . . ?
Co2' N3' C12' C11' 179.0(7) . . . . ?
C9' C11' C12' N3' -0.4(15) . . . . ?
C17' N4' C13' C14' -1(2) . . . . ?
Co1' N4' C13' C14' -166.0(15) . . . . ?
N4' C13' C14' C15' 6(3) . . . . ?
C13' C14' C15' C16' -12(4) . . . . ?
C14' C15' C16' C17' 12(4) . . . . ?
C15' C16' C17' N4' -8(3) . . . . ?
C15' C16' C17' C18' 170.8(19) . . . . ?
C13' N4' C17' C16' 2(2) . . . . ?
Co1' N4' C17' C16' 168.3(12) . . . . ?
C13' N4' C17' C18' -177.2(11) . . . . ?
Co1' N4' C17' C18' -10.5(12) . . . . ?
C19' N5' C18' O2' 15.6(13) . . . . ?
Co1' N5' C18' O2' 177.1(7) . . . . ?
C19' N5' C18' C17' -166.2(8) . . . . ?
Co1' N5' C18' C17' -4.7(10) . . . . ?
C16' C17' C18' O2' 9.5(19) . . . . ?
N4' C17' C18' O2' -171.8(9) . . . . ?
C16' C17' C18' N5' -168.9(14) . . . . ?
N4' C17' C18' N5' 9.9(13) . . . . ?
C24' N6' C19' C20' 0.2(11) . . . . ?
Co2' N6' C19' C20' 178.8(6) . . . . ?
C24' N6' C19' N5' 179.4(7) . . . . ?
Co2' N6' C19' N5' -2.0(10) . . . . ?
C18' N5' C19' N6' -122.8(8) . . . . ?
Co1' N5' C19' N6' 77.6(8) . . . . ?
C18' N5' C19' C20' 56.4(11) . . . . ?
Co1' N5' C19' C20' -103.2(8) . . . . ?
N6' C19' C20' C21' -1.3(12) . . . . ?
N5' C19' C20' C21' 179.6(8) . . . . ?
C19' C20' C21' C23' 0.0(12) . . . . ?
C19' C20' C21' C22' -176.4(8) . . . . ?
C20' C21' C23' C24' 2.3(12) . . . . ?
C22' C21' C23' C24' 178.7(8) . . . . ?
C19' N6' C24' C23' 2.3(11) . . . . ?
Co2' N6' C24' C23' -176.3(6) . . . . ?
C21' C23' C24' N6' -3.6(12) . . . . ?
C29' N7' C25' C26' 1.7(12) . . . . ?
Co1' N7' C25' C26' -171.7(6) . . . . ?
N7' C25' C26' C27' 0.7(14) . . . . ?
C25' C26' C27' C28' -1.4(15) . . . . ?
C26' C27' C28' C29' -0.1(13) . . . . ?
C25' N7' C29' C28' -3.3(12) . . . . ?
Co1' N7' C29' C28' 170.8(6) . . . . ?
C25' N7' C29' C30' 175.1(7) . . . . ?
Co1' N7' C29' C30' -10.8(9) . . . . ?
C27' C28' C29' N7' 2.4(12) . . . . ?
C27' C28' C29' C30' -175.9(7) . . . . ?
C31' N8' C30' O3' 15.3(12) . . . . ?
Co1' N8' C30' O3' 172.9(7) . . . . ?
C31' N8' C30' C29' -165.0(6) . . . . ?
Co1' N8' C30' C29' -7.4(8) . . . . ?
N7' C29' C30' O3' -168.4(8) . . . . ?
C28' C29' C30' O3' 10.1(12) . . . . ?
N7' C29' C30' N8' 11.9(10) . . . . ?
C28' C29' C30' N8' -169.6(7) . . . . ?
C36' N9' C31' C32' -0.1(12) . . . . ?
Co2' N9' C31' C32' 178.6(6) . . . . ?
C36' N9' C31' N8' -174.8(7) . . . . ?
Co2' N9' C31' N8' 3.9(10) . . . . ?
C30' N8' C31' N9' -128.8(7) . . . . ?
Co1' N8' C31' N9' 75.5(8) . . . . ?
C30' N8' C31' C32' 56.6(10) . . . . ?
Co1' N8' C31' C32' -99.1(8) . . . . ?
N9' C31' C32' C33' -2.3(12) . . . . ?
N8' C31' C32' C33' 172.1(7) . . . . ?
C31' C32' C33' C35' 3.0(12) . . . . ?
C31' C32' C33' C34' -175.1(8) . . . . ?
C32' C33' C35' C36' -1.5(12) . . . . ?
C34' C33' C35' C36' 176.7(8) . . . . ?
C31' N9' C36' C35' 1.7(12) . . . . ?
Co2' N9' C36' C35' -177.0(6) . . . . ?
C33' C35' C36' N9' -0.9(12) . . . . ?
